data_2230250
loop_
_publ_author_name
'Schollmeyer, Dieter'
'Detert, Heiner'

_publ_section_title
;
 <i>N</i>,<i>N</i>-Dihexyl-4-[2-(4-nitrophenyl)vinyl]aniline
;
_journal_coeditor_code BT5539
_journal_issue 6
_journal_name_full 'Acta Crystallographica Section E'
_journal_page_first o1384
_journal_page_last o1385
_journal_paper_doi 10.1107/S1600536811016709
_journal_volume 67
_journal_year 2011
_chemical_formula_iupac 'C26 H36 N2 O2'
_chemical_formula_moiety 'C26 H36 N2 O2'
_chemical_formula_sum 'C26 H36 N2 O2'
_chemical_formula_weight 408.57
_chemical_melting_point 351
_chemical_name_common 4-Dihexylamino-4-nitro-stilbene
_chemical_name_systematic
;
<i>N</i>,<i>N</i>-Dihexyl-4-[2-(4-nitrophenyl)vinyl]aniline
;
_space_group_IT_number 2
_symmetry_cell_setting triclinic
_symmetry_space_group_name_Hall '-P 1'
_symmetry_space_group_name_H-M 'P -1'
_atom_sites_solution_hydrogens geom
_atom_sites_solution_primary direct
_atom_sites_solution_secondary difmap
_audit_creation_method SHELXL-97
_cell_angle_alpha 93.297(3)
_cell_angle_beta 94.834(3)
_cell_angle_gamma 112.696(3)
_cell_formula_units_Z 4
_cell_length_a 9.6574(9)
_cell_length_b 11.4153(10)
_cell_length_c 23.604(2)
_cell_measurement_reflns_used 9897
_cell_measurement_temperature 173(2)
_cell_measurement_theta_max 27
_cell_measurement_theta_min 2.2
_cell_volume 2380.6(4)
_computing_cell_refinement 'SAINT (Bruker, 2006)'
_computing_data_collection 'APEX2 (Bruker, 2006)'
_computing_data_reduction 'SAINT (Bruker, 2006)'
_computing_molecular_graphics 'PLATON (Spek, 2009)'
_computing_publication_material 'PLATON (Spek, 2009)'
_computing_structure_refinement 'SHELXL97 (Sheldrick, 2008)'
_computing_structure_solution 'SIR97 (Altomare <i>et al.</i>, 1999)'
_diffrn_ambient_temperature 173(2)
_diffrn_measured_fraction_theta_full 0.997
_diffrn_measured_fraction_theta_max 0.997
_diffrn_measurement_device '\k-geometry diffractometer'
_diffrn_measurement_device_type 'Bruker SMART APEXII'
_diffrn_measurement_method 'CCD scan'
_diffrn_radiation_monochromator graphite
_diffrn_radiation_type MoK\a
_diffrn_radiation_wavelength 0.71073
_diffrn_reflns_av_R_equivalents 0.0615
_diffrn_reflns_av_sigmaI/netI 0.0417
_diffrn_reflns_limit_h_max 12
_diffrn_reflns_limit_h_min -12
_diffrn_reflns_limit_k_max 15
_diffrn_reflns_limit_k_min -15
_diffrn_reflns_limit_l_max 31
_diffrn_reflns_limit_l_min -31
_diffrn_reflns_number 90478
_diffrn_reflns_theta_full 28.00
_diffrn_reflns_theta_max 28.00
_diffrn_reflns_theta_min 1.74
_exptl_absorpt_coefficient_mu 0.072
_exptl_absorpt_correction_T_max 0.9959
_exptl_absorpt_correction_T_min 0.9358
_exptl_absorpt_correction_type multi-scan
_exptl_absorpt_process_details '(PLATON; Spek, 2009)'
_exptl_crystal_colour red
_exptl_crystal_density_diffrn 1.140
_exptl_crystal_density_method 'not measured'
_exptl_crystal_description plate
_exptl_crystal_F_000 888
_exptl_crystal_size_max 0.54
_exptl_crystal_size_mid 0.37
_exptl_crystal_size_min 0.06
_refine_diff_density_max 0.764
_refine_diff_density_min -0.458
_refine_ls_extinction_method none
_refine_ls_goodness_of_fit_ref 1.020
_refine_ls_hydrogen_treatment constr
_refine_ls_matrix_type full
_refine_ls_number_parameters 553
_refine_ls_number_reflns 11464
_refine_ls_number_restraints 0
_refine_ls_restrained_S_all 1.020
_refine_ls_R_factor_all 0.1275
_refine_ls_R_factor_gt 0.0820
_refine_ls_shift/su_max 0.000
_refine_ls_shift/su_mean 0.000
_refine_ls_structure_factor_coef Fsqd
_refine_ls_weighting_details 'calc w=1/[\s^2^(Fo^2^)+(0.0941P)^2^+2.7950P] where P=(Fo^2^+2Fc^2^)/3'
_refine_ls_weighting_scheme calc
_refine_ls_wR_factor_obs 0.2060
_refine_ls_wR_factor_ref 0.2392
_reflns_number_gt 7228
_reflns_number_total 11464
_reflns_threshold_expression I>2\s(I)
_cod_data_source_file bt5539.cif
_cod_data_source_block I
_cod_database_code 2230250
_cod_database_fobs_code 2230250

loop_
_symmetry_equiv_pos_as_xyz
'x, y, z'
'-x, -y, -z'

loop_
_atom_site_type_symbol
_atom_site_label
_atom_site_fract_x
_atom_site_fract_y
_atom_site_fract_z
_atom_site_U_iso_or_equiv
_atom_site_adp_type
_atom_site_calc_flag
_atom_site_refinement_flags
_atom_site_occupancy
_atom_site_symmetry_multiplicity
_atom_site_disorder_assembly
_atom_site_disorder_group
C C1A 0.7433(2) 0.6361(2) 0.55422(10) 0.0267(5) Uani d . 1 1 . .
C C2A 0.6830(3) 0.5037(2) 0.55662(11) 0.0292(5) Uani d . 1 1 . .
H H2A 0.6312 0.4494 0.5230 0.035 Uiso calc R 1 1 . .
C C3A 0.6969(3) 0.4498(2) 0.60700(11) 0.0299(5) Uani d . 1 1 . .
H H3A 0.6565 0.3598 0.6078 0.036 Uiso calc R 1 1 . .
C C4A 0.7708(3) 0.5296(2) 0.65599(11) 0.0286(5) Uani d . 1 1 . .
C C5A 0.8300(3) 0.6620(3) 0.65598(11) 0.0333(5) Uani d . 1 1 . .
H H5A 0.8784 0.7154 0.6902 0.040 Uiso calc R 1 1 . .
C C6A 0.8169(3) 0.7144(2) 0.60510(11) 0.0316(5) Uani d . 1 1 . .
H H6A 0.8582 0.8045 0.6046 0.038 Uiso calc R 1 1 . .
C C7A 0.7272(3) 0.6856(2) 0.49919(11) 0.0289(5) Uani d . 1 1 . .
H H7A 0.6800 0.6240 0.4673 0.035 Uiso calc R 1 1 . .
C C8A 0.7720(3) 0.8085(2) 0.48902(11) 0.0280(5) Uani d . 1 1 . .
H H8A 0.8220 0.8702 0.5206 0.034 Uiso calc R 1 1 . .
C C9A 0.7519(2) 0.8571(2) 0.43441(10) 0.0253(5) Uani d . 1 1 . .
C C10A 0.6745(3) 0.7776(2) 0.38404(11) 0.0285(5) Uani d . 1 1 . .
H H10A 0.6391 0.6877 0.3846 0.034 Uiso calc R 1 1 . .
C C11A 0.6488(3) 0.8271(2) 0.33405(11) 0.0296(5) Uani d . 1 1 . .
H H11A 0.5953 0.7704 0.3013 0.036 Uiso calc R 1 1 . .
C C12A 0.7001(3) 0.9604(2) 0.33048(11) 0.0288(5) Uani d . 1 1 . .
C C13A 0.7832(3) 1.0403(2) 0.38008(11) 0.0301(5) Uani d . 1 1 . .
H H13A 0.8232 1.1303 0.3792 0.036 Uiso calc R 1 1 . .
C C14A 0.8068(3) 0.9889(2) 0.42997(11) 0.0285(5) Uani d . 1 1 . .
H H14A 0.8625 1.0454 0.4626 0.034 Uiso calc R 1 1 . .
N N15A 0.6672(3) 1.0079(2) 0.28070(9) 0.0358(5) Uani d . 1 1 . .
C C16A 0.5310(3) 0.9287(3) 0.24208(12) 0.0367(6) Uani d . 1 1 . .
H H16A 0.4798 0.9840 0.2287 0.044 Uiso calc R 1 1 . .
H H16B 0.4612 0.8650 0.2641 0.044 Uiso calc R 1 1 . .
C C17A 0.5583(3) 0.8580(3) 0.18967(11) 0.0365(6) Uani d . 1 1 . .
H H17A 0.6124 0.9210 0.1637 0.044 Uiso calc R 1 1 . .
H H17B 0.6238 0.8135 0.2022 0.044 Uiso calc R 1 1 . .
C C18A 0.4126(3) 0.7616(3) 0.15729(12) 0.0426(7) Uani d . 1 1 . .
H H18A 0.3463 0.8061 0.1457 0.051 Uiso calc R 1 1 . .
H H18B 0.3598 0.6979 0.1832 0.051 Uiso calc R 1 1 . .
C C19A 0.4365(3) 0.6919(3) 0.10420(13) 0.0492(7) Uani d . 1 1 . .
H H19A 0.4856 0.7553 0.0776 0.059 Uiso calc R 1 1 . .
H H19B 0.5061 0.6503 0.1156 0.059 Uiso calc R 1 1 . .
C C20A 0.2913(4) 0.5916(4) 0.07301(16) 0.0611(9) Uani d . 1 1 . .
H H20A 0.2211 0.6328 0.0618 0.073 Uiso calc R 1 1 . .
H H20B 0.2426 0.5275 0.0994 0.073 Uiso calc R 1 1 . .
C C21A 0.3172(6) 0.5242(5) 0.0199(2) 0.0898(14) Uani d . 1 1 . .
H H21A 0.3559 0.5857 -0.0080 0.135 Uiso calc R 1 1 . .
H H21B 0.2216 0.4562 0.0032 0.135 Uiso calc R 1 1 . .
H H21C 0.3909 0.4871 0.0304 0.135 Uiso calc R 1 1 . .
C C22A 0.7282(4) 1.1465(3) 0.27664(12) 0.0441(7) Uani d . 1 1 . .
H H22A 0.8241 1.1864 0.3023 0.053 Uiso calc R 1 1 . .
H H22B 0.6562 1.1809 0.2905 0.053 Uiso calc R 1 1 . .
C C23A 0.7578(3) 1.1851(3) 0.21672(13) 0.0458(7) Uani d . 1 1 . .
H H23A 0.6626 1.1428 0.1908 0.055 Uiso calc R 1 1 . .
H H23B 0.7865 1.2783 0.2174 0.055 Uiso calc R 1 1 . .
C C24A 0.8803(3) 1.1523(3) 0.19208(13) 0.0414(6) Uani d . 1 1 . .
H H24A 0.8647 1.0635 0.1987 0.050 Uiso calc R 1 1 . .
H H24B 0.9802 1.2094 0.2121 0.050 Uiso calc R 1 1 . .
C C25A 0.8794(4) 1.1664(4) 0.12703(16) 0.0613(9) Uani d . 1 1 . .
H H25A 0.9547 1.1366 0.1125 0.074 Uiso calc R 1 1 . .
H H25B 0.7788 1.1096 0.1076 0.074 Uiso calc R 1 1 . .
C C26A 0.9133(5) 1.2980(4) 0.11120(16) 0.0713(11) Uani d . 1 1 . .
H H26A 1.0138 1.3557 0.1305 0.086 Uiso calc R 1 1 . .
H H26B 0.8374 1.3280 0.1249 0.086 Uiso calc R 1 1 . .
C C27A 0.9124(7) 1.3054(6) 0.04722(19) 0.1085(18) Uani d . 1 1 . .
H H27A 0.9906 1.2796 0.0337 0.163 Uiso calc R 1 1 . .
H H27B 0.9326 1.3932 0.0387 0.163 Uiso calc R 1 1 . .
H H27C 0.8133 1.2482 0.0279 0.163 Uiso calc R 1 1 . .
N N28A 0.7893(2) 0.4731(2) 0.70886(10) 0.0372(5) Uani d . 1 1 . .
O O29A 0.8486(3) 0.5447(2) 0.75293(9) 0.0525(6) Uani d . 1 1 . .
O O30A 0.7460(3) 0.3564(2) 0.70650(10) 0.0582(6) Uani d . 1 1 . .
C C1B 0.7306(3) 0.1556(2) 0.55379(10) 0.0259(5) Uani d . 1 1 . .
C C2B 0.8781(3) 0.1709(2) 0.57579(11) 0.0295(5) Uani d . 1 1 . .
H H2B 0.9621 0.2248 0.5585 0.035 Uiso calc R 1 1 . .
C C3B 0.9028(3) 0.1091(2) 0.62198(11) 0.0299(5) Uani d . 1 1 . .
H H3B 1.0025 0.1198 0.6361 0.036 Uiso calc R 1 1 . .
C C4B 0.7792(3) 0.0308(2) 0.64740(10) 0.0284(5) Uani d . 1 1 . .
C C5B 0.6329(3) 0.0132(2) 0.62734(11) 0.0324(5) Uani d . 1 1 . .
H H5B 0.5497 -0.0404 0.6451 0.039 Uiso calc R 1 1 . .
C C6B 0.6098(3) 0.0750(2) 0.58092(11) 0.0311(5) Uani d . 1 1 . .
H H6B 0.5095 0.0626 0.5669 0.037 Uiso calc R 1 1 . .
C C7B 0.6979(3) 0.2171(2) 0.50471(10) 0.0283(5) Uani d . 1 1 . .
H H7B 0.5943 0.1947 0.4918 0.034 Uiso calc R 1 1 . .
C C8B 0.7989(3) 0.3022(2) 0.47587(10) 0.0281(5) Uani d . 1 1 . .
H H8B 0.9025 0.3254 0.4891 0.034 Uiso calc R 1 1 . .
C C9B 0.7659(3) 0.3625(2) 0.42645(10) 0.0267(5) Uani d . 1 1 . .
C C10B 0.8844(3) 0.4518(2) 0.40158(11) 0.0328(5) Uani d . 1 1 . .
H H10B 0.9853 0.4735 0.4182 0.039 Uiso calc R 1 1 . .
C C11B 0.8600(3) 0.5092(3) 0.35394(11) 0.0352(6) Uani d . 1 1 . .
H H11B 0.9441 0.5697 0.3391 0.042 Uiso calc R 1 1 . .
C C12B 0.7125(3) 0.4798(2) 0.32682(11) 0.0306(5) Uani d . 1 1 . .
C C13B 0.5924(3) 0.3903(2) 0.35199(11) 0.0320(5) Uani d . 1 1 . .
H H13B 0.4914 0.3676 0.3353 0.038 Uiso calc R 1 1 . .
C C14B 0.6190(3) 0.3355(2) 0.40022(11) 0.0301(5) Uani d . 1 1 . .
H H14B 0.5352 0.2775 0.4162 0.036 Uiso calc R 1 1 . .
N N15B 0.6857(3) 0.5360(2) 0.27927(10) 0.0399(5) Uani d . 1 1 . .
C C16B 0.8077(4) 0.6393(3) 0.25697(14) 0.0484(7) Uani d . 1 1 . .
H H16C 0.8825 0.6912 0.2893 0.058 Uiso calc R 1 1 . .
H H16D 0.7651 0.6953 0.2382 0.058 Uiso calc R 1 1 . .
C C17B 0.8870(4) 0.5911(3) 0.21473(15) 0.0531(8) Uani d . 1 1 . .
H H17C 0.8140 0.5416 0.1815 0.064 Uiso calc R 1 1 . .
H H17D 0.9291 0.5341 0.2329 0.064 Uiso calc R 1 1 . .
C C18B 1.0185(4) 0.7074(4) 0.19407(18) 0.0707(11) Uani d . 1 1 B .
H H18C 1.0846 0.7591 0.2284 0.085 Uiso calc R 1 1 . .
H H18D 1.0796 0.6728 0.1721 0.085 Uiso calc R 1 1 . .
C C19B 0.9767(6) 0.7943(5) 0.1586(2) 0.0883(15) Uani d . 1 1 . .
H H19C 0.9155 0.8296 0.1801 0.106 Uiso calc PR 0.72 1 A 1
H H19D 1.0702 0.8666 0.1523 0.106 Uiso calc PR 0.72 1 A 1
H H19E 0.8662 0.7658 0.1590 0.106 Uiso calc PR 0.28 1 A 2
H H19F 1.0218 0.8781 0.1817 0.106 Uiso calc PR 0.28 1 A 2
C C20B 0.8959(6) 0.7375(5) 0.1057(3) 0.0666(14) Uani d P 0.72 1 B 1
H H20C 0.7942 0.6760 0.1117 0.080 Uiso calc PR 0.72 1 B 1
H H20D 0.9481 0.6893 0.0868 0.080 Uiso calc PR 0.72 1 B 1
C C20C 1.0014(17) 0.8248(15) 0.0996(6) 0.068(4) Uani d P 0.28 1 B 2
H H20E 1.0229 0.7558 0.0799 0.081 Uiso calc PR 0.28 1 B 2
H H20F 1.0935 0.9041 0.1012 0.081 Uiso calc PR 0.28 1 B 2
C C21B 0.8777(7) 0.8424(5) 0.0632(2) 0.1038(18) Uani d . 1 1 . .
H H21D 0.8136 0.8818 0.0791 0.156 Uiso calc PR 0.72 1 B 1
H H21E 0.8312 0.7990 0.0253 0.156 Uiso calc PR 0.72 1 B 1
H H21F 0.9775 0.9085 0.0602 0.156 Uiso calc PR 0.72 1 B 1
H H21G 0.8265 0.8825 0.0870 0.156 Uiso calc PR 0.28 1 B 2
H H21H 0.8049 0.7592 0.0456 0.156 Uiso calc PR 0.28 1 B 2
H H21I 0.9207 0.8971 0.0333 0.156 Uiso calc PR 0.28 1 B 2
C C22B 0.5380(3) 0.4863(3) 0.24494(12) 0.0399(6) Uani d . 1 1 . .
H H22C 0.5326 0.5515 0.2200 0.048 Uiso calc R 1 1 . .
H H22D 0.4585 0.4712 0.2708 0.048 Uiso calc R 1 1 . .
C C23B 0.5053(3) 0.3612(3) 0.20748(14) 0.0473(7) Uani d . 1 1 . .
H H23C 0.5847 0.3766 0.1816 0.057 Uiso calc R 1 1 . .
H H23D 0.5116 0.2963 0.2325 0.057 Uiso calc R 1 1 . .
C C24B 0.3527(4) 0.3085(4) 0.17207(16) 0.0614(9) Uani d . 1 1 . .
H H24C 0.3462 0.3727 0.1467 0.074 Uiso calc R 1 1 . .
H H24D 0.2729 0.2928 0.1978 0.074 Uiso calc R 1 1 . .
C C25B 0.3234(5) 0.1819(4) 0.13500(18) 0.0762(12) Uani d . 1 1 . .
H H25C 0.3402 0.1214 0.1604 0.091 Uiso calc R 1 1 . .
H H25D 0.2157 0.1442 0.1189 0.091 Uiso calc R 1 1 . .
C C26B 0.4170(5) 0.1923(5) 0.0872(2) 0.0840(13) Uani d . 1 1 . .
H H26C 0.5251 0.2268 0.1026 0.101 Uiso calc R 1 1 . .
H H26D 0.4019 0.2527 0.0613 0.101 Uiso calc R 1 1 . .
C C27B 0.3756(7) 0.0624(5) 0.0532(2) 0.1055(18) Uani d . 1 1 . .
H H27D 0.3901 0.0024 0.0788 0.158 Uiso calc R 1 1 . .
H H27E 0.4406 0.0721 0.0226 0.158 Uiso calc R 1 1 . .
H H27F 0.2697 0.0297 0.0366 0.158 Uiso calc R 1 1 . .
N N28B 0.8047(3) -0.0349(2) 0.69623(10) 0.0383(5) Uani d . 1 1 . .
O O29B 0.9345(3) -0.0210(2) 0.71236(10) 0.0575(6) Uani d . 1 1 . .
O O30B 0.6945(3) -0.1038(2) 0.71804(10) 0.0596(6) Uani d . 1 1 . .

loop_
_atom_site_aniso_label
_atom_site_aniso_U_11
_atom_site_aniso_U_22
_atom_site_aniso_U_33
_atom_site_aniso_U_12
_atom_site_aniso_U_13
_atom_site_aniso_U_23
C1A 0.0187(10) 0.0273(12) 0.0363(13) 0.0110(9) 0.0049(9) 0.0032(10)
C2A 0.0235(11) 0.0274(12) 0.0366(13) 0.0103(10) 0.0048(9) -0.0006(10)
C3A 0.0227(11) 0.0271(12) 0.0420(14) 0.0112(10) 0.0078(10) 0.0051(10)
C4A 0.0209(11) 0.0343(13) 0.0363(13) 0.0157(10) 0.0081(9) 0.0057(10)
C5A 0.0281(12) 0.0386(14) 0.0339(13) 0.0151(11) 0.0007(10) -0.0012(11)
C6A 0.0284(12) 0.0262(12) 0.0402(14) 0.0114(10) 0.0028(10) 0.0016(10)
C7A 0.0228(11) 0.0276(12) 0.0358(13) 0.0100(10) 0.0020(9) 0.0010(10)
C8A 0.0197(11) 0.0283(12) 0.0359(13) 0.0096(9) 0.0038(9) 0.0011(10)
C9A 0.0170(10) 0.0252(11) 0.0365(13) 0.0103(9) 0.0077(9) 0.0046(9)
C10A 0.0229(11) 0.0223(11) 0.0405(13) 0.0083(9) 0.0069(10) 0.0036(10)
C11A 0.0280(12) 0.0280(12) 0.0327(12) 0.0105(10) 0.0058(10) 0.0015(10)
C12A 0.0249(11) 0.0306(12) 0.0357(13) 0.0139(10) 0.0111(10) 0.0070(10)
C13A 0.0278(12) 0.0228(11) 0.0410(14) 0.0101(10) 0.0098(10) 0.0027(10)
C14A 0.0222(11) 0.0256(12) 0.0381(13) 0.0097(9) 0.0058(9) 0.0010(10)
N15A 0.0406(12) 0.0324(11) 0.0357(12) 0.0147(10) 0.0066(9) 0.0077(9)
C16A 0.0326(13) 0.0430(15) 0.0418(15) 0.0208(12) 0.0088(11) 0.0118(12)
C17A 0.0317(13) 0.0415(15) 0.0393(14) 0.0165(12) 0.0062(11) 0.0076(11)
C18A 0.0302(14) 0.0505(17) 0.0442(16) 0.0120(12) 0.0047(11) 0.0087(13)
C19A 0.0385(16) 0.0561(19) 0.0482(17) 0.0134(14) 0.0042(13) 0.0054(14)
C20A 0.054(2) 0.060(2) 0.060(2) 0.0147(17) -0.0010(16) -0.0039(17)
C21A 0.085(3) 0.087(3) 0.084(3) 0.026(3) 0.005(2) -0.026(3)
C22A 0.0618(19) 0.0332(14) 0.0434(16) 0.0226(14) 0.0147(14) 0.0107(12)
C23A 0.0422(16) 0.0447(16) 0.0552(18) 0.0197(13) 0.0109(13) 0.0155(14)
C24A 0.0304(14) 0.0432(16) 0.0539(17) 0.0160(12) 0.0098(12) 0.0130(13)
C25A 0.0460(19) 0.070(2) 0.071(2) 0.0246(17) 0.0136(16) 0.0029(19)
C26A 0.063(2) 0.080(3) 0.063(2) 0.015(2) 0.0167(19) 0.021(2)
C27A 0.129(5) 0.131(5) 0.060(3) 0.040(4) 0.014(3) 0.036(3)
N28A 0.0298(11) 0.0476(14) 0.0411(13) 0.0211(10) 0.0074(9) 0.0115(11)
O29A 0.0680(15) 0.0632(14) 0.0372(11) 0.0392(12) -0.0007(10) 0.0037(10)
O30A 0.0649(15) 0.0431(12) 0.0606(14) 0.0135(11) 0.0012(11) 0.0210(11)
C1B 0.0266(12) 0.0211(11) 0.0322(12) 0.0114(9) 0.0067(9) 0.0009(9)
C2B 0.0210(11) 0.0297(12) 0.0373(13) 0.0083(10) 0.0081(9) 0.0035(10)
C3B 0.0225(11) 0.0302(12) 0.0366(13) 0.0104(10) 0.0031(9) 0.0012(10)
C4B 0.0304(12) 0.0261(12) 0.0326(12) 0.0142(10) 0.0072(10) 0.0049(9)
C5B 0.0252(12) 0.0308(13) 0.0426(14) 0.0104(10) 0.0120(10) 0.0074(11)
C6B 0.0203(11) 0.0304(12) 0.0448(14) 0.0111(10) 0.0076(10) 0.0064(11)
C7B 0.0250(11) 0.0267(12) 0.0361(13) 0.0132(10) 0.0048(9) 0.0010(10)
C8B 0.0244(11) 0.0279(12) 0.0345(13) 0.0130(10) 0.0041(9) 0.0006(10)
C9B 0.0251(11) 0.0252(11) 0.0332(12) 0.0128(9) 0.0075(9) 0.0018(9)
C10B 0.0232(12) 0.0349(13) 0.0393(14) 0.0098(10) 0.0051(10) 0.0044(11)
C11B 0.0258(12) 0.0352(14) 0.0424(15) 0.0081(11) 0.0083(11) 0.0095(11)
C12B 0.0304(13) 0.0292(12) 0.0369(13) 0.0154(10) 0.0084(10) 0.0072(10)
C13B 0.0246(12) 0.0351(13) 0.0404(14) 0.0154(10) 0.0065(10) 0.0059(11)
C14B 0.0258(12) 0.0282(12) 0.0376(13) 0.0101(10) 0.0106(10) 0.0070(10)
N15B 0.0327(12) 0.0424(13) 0.0471(13) 0.0154(10) 0.0067(10) 0.0167(11)
C16B 0.0522(18) 0.0490(18) 0.0496(17) 0.0233(15) 0.0124(14) 0.0159(14)
C17B 0.0476(18) 0.058(2) 0.063(2) 0.0310(16) 0.0076(15) 0.0102(16)
C18B 0.051(2) 0.092(3) 0.076(3) 0.028(2) 0.0311(19) 0.031(2)
C19B 0.101(4) 0.085(3) 0.100(4) 0.047(3) 0.053(3) 0.036(3)
C20B 0.052(3) 0.050(3) 0.098(4) 0.025(2) -0.002(3) -0.010(3)
C20C 0.072(9) 0.079(10) 0.060(8) 0.034(8) 0.011(7) 0.029(7)
C21B 0.128(5) 0.109(4) 0.095(4) 0.077(4) -0.021(3) -0.002(3)
C22B 0.0383(15) 0.0479(16) 0.0432(15) 0.0257(13) 0.0066(12) 0.0127(13)
C23B 0.0376(16) 0.0514(18) 0.0565(19) 0.0209(14) 0.0056(13) 0.0078(14)
C24B 0.0423(18) 0.075(2) 0.071(2) 0.0289(17) 0.0038(16) -0.0003(19)
C25B 0.053(2) 0.089(3) 0.074(3) 0.020(2) -0.0077(19) -0.009(2)
C26B 0.074(3) 0.094(3) 0.080(3) 0.031(3) -0.003(2) 0.007(3)
C27B 0.145(5) 0.113(4) 0.078(3) 0.078(4) 0.000(3) -0.013(3)
N28B 0.0439(13) 0.0387(13) 0.0393(12) 0.0223(11) 0.0091(10) 0.0095(10)
O29B 0.0466(13) 0.0743(16) 0.0606(14) 0.0321(12) 0.0014(10) 0.0250(12)
O30B 0.0543(14) 0.0668(15) 0.0651(15) 0.0247(12) 0.0219(11) 0.0365(12)

loop_
_atom_type_symbol
_atom_type_description
_atom_type_scat_dispersion_real
_atom_type_scat_dispersion_imag
_atom_type_scat_source
C C 0.0033 0.0016 'International Tables Vol C Tables 4.2.6.8 and 6.1.1.4'
H H 0.0000 0.0000 'International Tables Vol C Tables 4.2.6.8 and 6.1.1.4'
N N 0.0061 0.0033 'International Tables Vol C Tables 4.2.6.8 and 6.1.1.4'
O O 0.0106 0.0060 'International Tables Vol C Tables 4.2.6.8 and 6.1.1.4'

loop_
_geom_angle_atom_site_label_1
_geom_angle_atom_site_label_2
_geom_angle_atom_site_label_3
_geom_angle_site_symmetry_1
_geom_angle_site_symmetry_3
_geom_angle
_geom_angle_publ_flag
C2A C1A C6A . . 117.9(2) ?
C2A C1A C7A . . 118.5(2) ?
C6A C1A C7A . . 123.6(2) ?
C3A C2A C1A . . 121.6(2) ?
C3A C2A H2A . . 119.2 ?
C1A C2A H2A . . 119.2 ?
C4A C3A C2A . . 118.8(2) ?
C4A C3A H3A . . 120.6 ?
C2A C3A H3A . . 120.6 ?
C3A C4A C5A . . 121.6(2) ?
C3A C4A N28A . . 119.0(2) ?
C5A C4A N28A . . 119.4(2) ?
C6A C5A C4A . . 118.9(2) ?
C6A C5A H5A . . 120.5 ?
C4A C5A H5A . . 120.5 ?
C5A C6A C1A . . 121.0(2) ?
C5A C6A H6A . . 119.5 ?
C1A C6A H6A . . 119.5 ?
C8A C7A C1A . . 127.0(2) ?
C8A C7A H7A . . 116.5 ?
C1A C7A H7A . . 116.5 ?
C7A C8A C9A . . 126.7(2) ?
C7A C8A H8A . . 116.6 ?
C9A C8A H8A . . 116.6 ?
C14A C9A C10A . . 116.1(2) ?
C14A C9A C8A . . 120.4(2) ?
C10A C9A C8A . . 123.4(2) ?
C11A C10A C9A . . 121.8(2) ?
C11A C10A H10A . . 119.1 ?
C9A C10A H10A . . 119.1 ?
C10A C11A C12A . . 121.7(2) ?
C10A C11A H11A . . 119.2 ?
C12A C11A H11A . . 119.2 ?
N15A C12A C13A . . 122.6(2) ?
N15A C12A C11A . . 120.7(2) ?
C13A C12A C11A . . 116.7(2) ?
C14A C13A C12A . . 120.8(2) ?
C14A C13A H13A . . 119.6 ?
C12A C13A H13A . . 119.6 ?
C13A C14A C9A . . 122.8(2) ?
C13A C14A H14A . . 118.6 ?
C9A C14A H14A . . 118.6 ?
C12A N15A C16A . . 118.6(2) ?
C12A N15A C22A . . 120.0(2) ?
C16A N15A C22A . . 117.4(2) ?
N15A C16A C17A . . 115.4(2) ?
N15A C16A H16A . . 108.4 ?
C17A C16A H16A . . 108.4 ?
N15A C16A H16B . . 108.4 ?
C17A C16A H16B . . 108.4 ?
H16A C16A H16B . . 107.5 ?
C18A C17A C16A . . 112.6(2) ?
C18A C17A H17A . . 109.1 ?
C16A C17A H17A . . 109.1 ?
C18A C17A H17B . . 109.1 ?
C16A C17A H17B . . 109.1 ?
H17A C17A H17B . . 107.8 ?
C17A C18A C19A . . 113.6(2) ?
C17A C18A H18A . . 108.8 ?
C19A C18A H18A . . 108.8 ?
C17A C18A H18B . . 108.8 ?
C19A C18A H18B . . 108.8 ?
H18A C18A H18B . . 107.7 ?
C20A C19A C18A . . 113.7(3) ?
C20A C19A H19A . . 108.8 ?
C18A C19A H19A . . 108.8 ?
C20A C19A H19B . . 108.8 ?
C18A C19A H19B . . 108.8 ?
H19A C19A H19B . . 107.7 ?
C19A C20A C21A . . 112.9(3) ?
C19A C20A H20A . . 109.0 ?
C21A C20A H20A . . 109.0 ?
C19A C20A H20B . . 109.0 ?
C21A C20A H20B . . 109.0 ?
H20A C20A H20B . . 107.8 ?
C20A C21A H21A . . 109.5 ?
C20A C21A H21B . . 109.5 ?
H21A C21A H21B . . 109.5 ?
C20A C21A H21C . . 109.5 ?
H21A C21A H21C . . 109.5 ?
H21B C21A H21C . . 109.5 ?
N15A C22A C23A . . 114.5(2) ?
N15A C22A H22A . . 108.6 ?
C23A C22A H22A . . 108.6 ?
N15A C22A H22B . . 108.6 ?
C23A C22A H22B . . 108.6 ?
H22A C22A H22B . . 107.6 ?
C24A C23A C22A . . 114.9(2) ?
C24A C23A H23A . . 108.5 ?
C22A C23A H23A . . 108.5 ?
C24A C23A H23B . . 108.5 ?
C22A C23A H23B . . 108.5 ?
H23A C23A H23B . . 107.5 ?
C23A C24A C25A . . 111.7(2) ?
C23A C24A H24A . . 109.3 ?
C25A C24A H24A . . 109.3 ?
C23A C24A H24B . . 109.3 ?
C25A C24A H24B . . 109.3 ?
H24A C24A H24B . . 107.9 ?
C26A C25A C24A . . 115.0(3) ?
C26A C25A H25A . . 108.5 ?
C24A C25A H25A . . 108.5 ?
C26A C25A H25B . . 108.5 ?
C24A C25A H25B . . 108.5 ?
H25A C25A H25B . . 107.5 ?
C25A C26A C27A . . 112.3(4) ?
C25A C26A H26A . . 109.1 ?
C27A C26A H26A . . 109.1 ?
C25A C26A H26B . . 109.1 ?
C27A C26A H26B . . 109.1 ?
H26A C26A H26B . . 107.9 ?
C26A C27A H27A . . 109.5 ?
C26A C27A H27B . . 109.5 ?
H27A C27A H27B . . 109.5 ?
C26A C27A H27C . . 109.5 ?
H27A C27A H27C . . 109.5 ?
H27B C27A H27C . . 109.5 ?
O30A N28A O29A . . 123.6(2) ?
O30A N28A C4A . . 117.8(2) ?
O29A N28A C4A . . 118.5(2) ?
C6B C1B C2B . . 117.2(2) ?
C6B C1B C7B . . 119.1(2) ?
C2B C1B C7B . . 123.7(2) ?
C3B C2B C1B . . 121.5(2) ?
C3B C2B H2B . . 119.3 ?
C1B C2B H2B . . 119.3 ?
C2B C3B C4B . . 119.0(2) ?
C2B C3B H3B . . 120.5 ?
C4B C3B H3B . . 120.5 ?
C5B C4B C3B . . 121.6(2) ?
C5B C4B N28B . . 119.3(2) ?
C3B C4B N28B . . 119.2(2) ?
C6B C5B C4B . . 118.9(2) ?
C6B C5B H5B . . 120.6 ?
C4B C5B H5B . . 120.6 ?
C5B C6B C1B . . 122.0(2) ?
C5B C6B H6B . . 119.0 ?
C1B C6B H6B . . 119.0 ?
C8B C7B C1B . . 127.0(2) ?
C8B C7B H7B . . 116.5 ?
C1B C7B H7B . . 116.5 ?
C7B C8B C9B . . 126.9(2) ?
C7B C8B H8B . . 116.6 ?
C9B C8B H8B . . 116.6 ?
C10B C9B C14B . . 115.9(2) ?
C10B C9B C8B . . 120.1(2) ?
C14B C9B C8B . . 123.9(2) ?
C11B C10B C9B . . 122.6(2) ?
C11B C10B H10B . . 118.7 ?
C9B C10B H10B . . 118.7 ?
C10B C11B C12B . . 121.4(2) ?
C10B C11B H11B . . 119.3 ?
C12B C11B H11B . . 119.3 ?
N15B C12B C11B . . 122.4(2) ?
N15B C12B C13B . . 121.5(2) ?
C11B C12B C13B . . 116.1(2) ?
C14B C13B C12B . . 121.6(2) ?
C14B C13B H13B . . 119.2 ?
C12B C13B H13B . . 119.2 ?
C13B C14B C9B . . 122.3(2) ?
C13B C14B H14B . . 118.8 ?
C9B C14B H14B . . 118.8 ?
C12B N15B C22B . . 121.4(2) ?
C12B N15B C16B . . 121.7(2) ?
C22B N15B C16B . . 116.6(2) ?
N15B C16B C17B . . 113.0(3) ?
N15B C16B H16C . . 109.0 ?
C17B C16B H16C . . 109.0 ?
N15B C16B H16D . . 109.0 ?
C17B C16B H16D . . 109.0 ?
H16C C16B H16D . . 107.8 ?
C16B C17B C18B . . 109.8(3) ?
C16B C17B H17C . . 109.7 ?
C18B C17B H17C . . 109.7 ?
C16B C17B H17D . . 109.7 ?
C18B C17B H17D . . 109.7 ?
H17C C17B H17D . . 108.2 ?
C19B C18B C17B . . 118.0(3) ?
C19B C18B H18C . . 107.8 ?
C17B C18B H18C . . 107.8 ?
C19B C18B H18D . . 107.8 ?
C17B C18B H18D . . 107.8 ?
H18C C18B H18D . . 107.1 ?
C20B C19B C18B . . 114.5(5) ?
C20C C19B C18B . . 131.5(7) ?
C20B C19B H19C . . 108.6 ?
C20C C19B H19C . . 119.7 ?
C18B C19B H19C . . 108.6 ?
C20B C19B H19D . . 108.6 ?
C18B C19B H19D . . 108.6 ?
H19C C19B H19D . . 107.6 ?
C20C C19B H19E . . 104.4 ?
C18B C19B H19E . . 104.4 ?
C20C C19B H19F . . 104.4 ?
C18B C19B H19F . . 104.4 ?
H19E C19B H19F . . 105.6 ?
C19B C20B C21B . . 112.8(4) ?
C19B C20B H20C . . 109.0 ?
C21B C20B H20C . . 109.0 ?
C19B C20B H20D . . 109.0 ?
C21B C20B H20D . . 109.0 ?
H20C C20B H20D . . 107.8 ?
C19B C20C C21B . . 117.9(10) ?
C19B C20C H20E . . 107.8 ?
C21B C20C H20E . . 107.8 ?
C19B C20C H20F . . 107.8 ?
C21B C20C H20F . . 107.8 ?
H20E C20C H20F . . 107.2 ?
C20C C21B H21D . . 121.9 ?
C20B C21B H21D . . 109.5 ?
C20C C21B H21E . . 126.7 ?
C20B C21B H21E . . 109.5 ?
H21D C21B H21E . . 109.5 ?
C20B C21B H21F . . 109.5 ?
H21D C21B H21F . . 109.5 ?
H21E C21B H21F . . 109.5 ?
C20C C21B H21G . . 109.5 ?
C20B C21B H21G . . 100.2 ?
H21E C21B H21G . . 121.3 ?
H21F C21B H21G . . 106.3 ?
C20C C21B H21H . . 109.5 ?
H21D C21B H21H . . 103.3 ?
H21G C21B H21H . . 109.5 ?
C20C C21B H21I . . 109.5 ?
H21D C21B H21I . . 102.6 ?
H21G C21B H21I . . 109.5 ?
H21H C21B H21I . . 109.5 ?
N15B C22B C23B . . 113.5(2) ?
N15B C22B H22C . . 108.9 ?
C23B C22B H22C . . 108.9 ?
N15B C22B H22D . . 108.9 ?
C23B C22B H22D . . 108.9 ?
H22C C22B H22D . . 107.7 ?
C24B C23B C22B . . 113.9(3) ?
C24B C23B H23C . . 108.8 ?
C22B C23B H23C . . 108.8 ?
C24B C23B H23D . . 108.8 ?
C22B C23B H23D . . 108.8 ?
H23C C23B H23D . . 107.7 ?
C23B C24B C25B . . 112.5(3) ?
C23B C24B H24C . . 109.1 ?
C25B C24B H24C . . 109.1 ?
C23B C24B H24D . . 109.1 ?
C25B C24B H24D . . 109.1 ?
H24C C24B H24D . . 107.8 ?
C26B C25B C24B . . 116.3(4) ?
C26B C25B H25C . . 108.2 ?
C24B C25B H25C . . 108.2 ?
C26B C25B H25D . . 108.2 ?
C24B C25B H25D . . 108.2 ?
H25C C25B H25D . . 107.4 ?
C25B C26B C27B . . 111.4(4) ?
C25B C26B H26C . . 109.3 ?
C27B C26B H26C . . 109.3 ?
C25B C26B H26D . . 109.3 ?
C27B C26B H26D . . 109.3 ?
H26C C26B H26D . . 108.0 ?
C26B C27B H27D . . 109.5 ?
C26B C27B H27E . . 109.5 ?
H27D C27B H27E . . 109.5 ?
C26B C27B H27F . . 109.5 ?
H27D C27B H27F . . 109.5 ?
H27E C27B H27F . . 109.5 ?
O29B N28B O30B . . 123.2(2) ?
O29B N28B C4B . . 118.4(2) ?
O30B N28B C4B . . 118.4(2) ?

loop_
_geom_bond_atom_site_label_1
_geom_bond_atom_site_label_2
_geom_bond_site_symmetry_2
_geom_bond_distance
_geom_bond_publ_flag
C1A C2A . 1.401(3) ?
C1A C6A . 1.411(3) ?
C1A C7A . 1.466(3) ?
C2A C3A . 1.390(3) ?
C2A H2A . 0.9500 ?
C3A C4A . 1.384(4) ?
C3A H3A . 0.9500 ?
C4A C5A . 1.394(4) ?
C4A N28A . 1.466(3) ?
C5A C6A . 1.390(4) ?
C5A H5A . 0.9500 ?
C6A H6A . 0.9500 ?
C7A C8A . 1.342(3) ?
C7A H7A . 0.9500 ?
C8A C9A . 1.460(3) ?
C8A H8A . 0.9500 ?
C9A C14A . 1.403(3) ?
C9A C10A . 1.414(3) ?
C10A C11A . 1.382(3) ?
C10A H10A . 0.9500 ?
C11A C12A . 1.417(3) ?
C11A H11A . 0.9500 ?
C12A N15A . 1.385(3) ?
C12A C13A . 1.414(4) ?
C13A C14A . 1.386(3) ?
C13A H13A . 0.9500 ?
C14A H14A . 0.9500 ?
N15A C16A . 1.471(3) ?
N15A C22A . 1.471(3) ?
C16A C17A . 1.535(4) ?
C16A H16A . 0.9900 ?
C16A H16B . 0.9900 ?
C17A C18A . 1.518(4) ?
C17A H17A . 0.9900 ?
C17A H17B . 0.9900 ?
C18A C19A . 1.527(4) ?
C18A H18A . 0.9900 ?
C18A H18B . 0.9900 ?
C19A C20A . 1.520(4) ?
C19A H19A . 0.9900 ?
C19A H19B . 0.9900 ?
C20A C21A . 1.523(5) ?
C20A H20A . 0.9900 ?
C20A H20B . 0.9900 ?
C21A H21A . 0.9800 ?
C21A H21B . 0.9800 ?
C21A H21C . 0.9800 ?
C22A C23A . 1.523(4) ?
C22A H22A . 0.9900 ?
C22A H22B . 0.9900 ?
C23A C24A . 1.520(4) ?
C23A H23A . 0.9900 ?
C23A H23B . 0.9900 ?
C24A C25A . 1.553(5) ?
C24A H24A . 0.9900 ?
C24A H24B . 0.9900 ?
C25A C26A . 1.487(5) ?
C25A H25A . 0.9900 ?
C25A H25B . 0.9900 ?
C26A C27A . 1.517(5) ?
C26A H26A . 0.9900 ?
C26A H26B . 0.9900 ?
C27A H27A . 0.9800 ?
C27A H27B . 0.9800 ?
C27A H27C . 0.9800 ?
N28A O30A . 1.229(3) ?
N28A O29A . 1.232(3) ?
C1B C6B . 1.408(3) ?
C1B C2B . 1.415(3) ?
C1B C7B . 1.462(3) ?
C2B C3B . 1.385(3) ?
C2B H2B . 0.9500 ?
C3B C4B . 1.394(3) ?
C3B H3B . 0.9500 ?
C4B C5B . 1.385(3) ?
C4B N28B . 1.465(3) ?
C5B C6B . 1.384(4) ?
C5B H5B . 0.9500 ?
C6B H6B . 0.9500 ?
C7B C8B . 1.347(3) ?
C7B H7B . 0.9500 ?
C8B C9B . 1.461(3) ?
C8B H8B . 0.9500 ?
C9B C10B . 1.406(3) ?
C9B C14B . 1.408(3) ?
C10B C11B . 1.381(4) ?
C10B H10B . 0.9500 ?
C11B C12B . 1.416(4) ?
C11B H11B . 0.9500 ?
C12B N15B . 1.378(3) ?
C12B C13B . 1.419(3) ?
C13B C14B . 1.382(3) ?
C13B H13B . 0.9500 ?
C14B H14B . 0.9500 ?
N15B C22B . 1.463(4) ?
N15B C16B . 1.469(4) ?
C16B C17B . 1.508(4) ?
C16B H16C . 0.9900 ?
C16B H16D . 0.9900 ?
C17B C18B . 1.578(5) ?
C17B H17C . 0.9900 ?
C17B H17D . 0.9900 ?
C18B C19B . 1.482(6) ?
C18B H18C . 0.9900 ?
C18B H18D . 0.9900 ?
C19B C20B . 1.393(7) ?
C19B C20C . 1.472(13) ?
C19B H19C . 0.9900 ?
C19B H19D . 0.9900 ?
C19B H19E . 0.9900 ?
C19B H19F . 0.9900 ?
C20B C21B . 1.655(7) ?
C20B H20C . 0.9900 ?
C20B H20D . 0.9900 ?
C20C C21B . 1.495(14) ?
C20C H20E . 0.9900 ?
C20C H20F . 0.9900 ?
C21B H21D . 0.9800 ?
C21B H21E . 0.9800 ?
C21B H21F . 0.9800 ?
C21B H21G . 0.9800 ?
C21B H21H . 0.9800 ?
C21B H21I . 0.9800 ?
C22B C23B . 1.543(4) ?
C22B H22C . 0.9900 ?
C22B H22D . 0.9900 ?
C23B C24B . 1.511(4) ?
C23B H23C . 0.9900 ?
C23B H23D . 0.9900 ?
C24B C25B . 1.559(5) ?
C24B H24C . 0.9900 ?
C24B H24D . 0.9900 ?
C25B C26B . 1.487(6) ?
C25B H25C . 0.9900 ?
C25B H25D . 0.9900 ?
C26B C27B . 1.534(6) ?
C26B H26C . 0.9900 ?
C26B H26D . 0.9900 ?
C27B H27D . 0.9800 ?
C27B H27E . 0.9800 ?
C27B H27F . 0.9800 ?
N28B O29B . 1.225(3) ?
N28B O30B . 1.229(3) ?

loop_
_geom_torsion_atom_site_label_1
_geom_torsion_atom_site_label_2
_geom_torsion_atom_site_label_3
_geom_torsion_atom_site_label_4
_geom_torsion_site_symmetry_1
_geom_torsion_site_symmetry_2
_geom_torsion_site_symmetry_3
_geom_torsion_site_symmetry_4
_geom_torsion
_geom_torsion_publ_flag
C6A C1A C2A C3A . . . . -1.3(3) ?
C7A C1A C2A C3A . . . . 178.5(2) ?
C1A C2A C3A C4A . . . . 0.8(3) ?
C2A C3A C4A C5A . . . . 0.5(3) ?
C2A C3A C4A N28A . . . . -178.4(2) ?
C3A C4A C5A C6A . . . . -1.4(3) ?
N28A C4A C5A C6A . . . . 177.5(2) ?
C4A C5A C6A C1A . . . . 0.9(4) ?
C2A C1A C6A C5A . . . . 0.4(3) ?
C7A C1A C6A C5A . . . . -179.4(2) ?
C2A C1A C7A C8A . . . . 177.2(2) ?
C6A C1A C7A C8A . . . . -3.0(4) ?
C1A C7A C8A C9A . . . . -178.2(2) ?
C7A C8A C9A C14A . . . . -179.1(2) ?
C7A C8A C9A C10A . . . . 2.7(4) ?
C14A C9A C10A C11A . . . . -2.7(3) ?
C8A C9A C10A C11A . . . . 175.6(2) ?
C9A C10A C11A C12A . . . . 0.7(4) ?
C10A C11A C12A N15A . . . . -177.1(2) ?
C10A C11A C12A C13A . . . . 1.9(3) ?
N15A C12A C13A C14A . . . . 176.5(2) ?
C11A C12A C13A C14A . . . . -2.5(3) ?
C12A C13A C14A C9A . . . . 0.4(4) ?
C10A C9A C14A C13A . . . . 2.1(3) ?
C8A C9A C14A C13A . . . . -176.1(2) ?
C13A C12A N15A C16A . . . . -152.7(2) ?
C11A C12A N15A C16A . . . . 26.2(3) ?
C13A C12A N15A C22A . . . . 4.3(4) ?
C11A C12A N15A C22A . . . . -176.7(2) ?
C12A N15A C16A C17A . . . . -100.9(3) ?
C22A N15A C16A C17A . . . . 101.5(3) ?
N15A C16A C17A C18A . . . . 170.3(2) ?
C16A C17A C18A C19A . . . . 178.8(2) ?
C17A C18A C19A C20A . . . . 177.7(3) ?
C18A C19A C20A C21A . . . . 179.5(3) ?
C12A N15A C22A C23A . . . . 149.4(2) ?
C16A N15A C22A C23A . . . . -53.3(3) ?
N15A C22A C23A C24A . . . . -65.1(4) ?
C22A C23A C24A C25A . . . . 167.3(3) ?
C23A C24A C25A C26A . . . . 63.3(4) ?
C24A C25A C26A C27A . . . . 179.4(3) ?
C3A C4A N28A O30A . . . . 4.3(3) ?
C5A C4A N28A O30A . . . . -174.7(2) ?
C3A C4A N28A O29A . . . . -176.5(2) ?
C5A C4A N28A O29A . . . . 4.6(3) ?
C6B C1B C2B C3B . . . . 0.1(3) ?
C7B C1B C2B C3B . . . . -179.1(2) ?
C1B C2B C3B C4B . . . . -0.4(4) ?
C2B C3B C4B C5B . . . . 0.4(4) ?
C2B C3B C4B N28B . . . . 179.9(2) ?
C3B C4B C5B C6B . . . . 0.0(4) ?
N28B C4B C5B C6B . . . . -179.5(2) ?
C4B C5B C6B C1B . . . . -0.4(4) ?
C2B C1B C6B C5B . . . . 0.3(4) ?
C7B C1B C6B C5B . . . . 179.6(2) ?
C6B C1B C7B C8B . . . . 175.9(2) ?
C2B C1B C7B C8B . . . . -4.8(4) ?
C1B C7B C8B C9B . . . . 179.3(2) ?
C7B C8B C9B C10B . . . . 178.8(2) ?
C7B C8B C9B C14B . . . . -2.4(4) ?
C14B C9B C10B C11B . . . . -0.7(4) ?
C8B C9B C10B C11B . . . . 178.3(2) ?
C9B C10B C11B C12B . . . . -0.7(4) ?
C10B C11B C12B N15B . . . . 180.0(2) ?
C10B C11B C12B C13B . . . . 1.1(4) ?
N15B C12B C13B C14B . . . . -178.9(2) ?
C11B C12B C13B C14B . . . . 0.0(4) ?
C12B C13B C14B C9B . . . . -1.5(4) ?
C10B C9B C14B C13B . . . . 1.8(4) ?
C8B C9B C14B C13B . . . . -177.1(2) ?
C11B C12B N15B C22B . . . . 167.1(2) ?
C13B C12B N15B C22B . . . . -14.0(4) ?
C11B C12B N15B C16B . . . . -6.0(4) ?
C13B C12B N15B C16B . . . . 172.9(3) ?
C12B N15B C16B C17B . . . . 88.2(3) ?
C22B N15B C16B C17B . . . . -85.2(3) ?
N15B C16B C17B C18B . . . . -178.6(3) ?
C16B C17B C18B C19B . . . . -67.8(5) ?
C17B C18B C19B C20B . . . . -63.9(6) ?
C17B C18B C19B C20C . . . . -117.3(10) ?
C20C C19B C20B C21B . . . . -45.2(9) ?
C18B C19B C20B C21B . . . . -170.0(4) ?
C20B C19B C20C C21B . . . . 55.2(10) ?
C18B C19B C20C C21B . . . . 141.3(8) ?
C19B C20C C21B C20B . . . . -48.7(8) ?
C19B C20B C21B C20C . . . . 49.5(9) ?
C12B N15B C22B C23B . . . . -74.1(3) ?
C16B N15B C22B C23B . . . . 99.4(3) ?
N15B C22B C23B C24B . . . . 179.6(3) ?
C22B C23B C24B C25B . . . . -179.8(3) ?
C23B C24B C25B C26B . . . . -68.7(5) ?
C24B C25B C26B C27B . . . . -178.8(4) ?
C5B C4B N28B O29B . . . . 178.0(2) ?
C3B C4B N28B O29B . . . . -1.6(4) ?
C5B C4B N28B O30B . . . . -0.2(4) ?
C3B C4B N28B O30B . . . . -179.8(2) ?
